data_7047207
loop_
_publ_author_name
'Lau, Nathanael'
'Sano, Yohei'
'Ziller, Joseph W.'
'Borovik, A. S.'

_publ_section_title
;
 Modular bimetallic complexes with a sulfonamido-based ligand.
;
_journal_issue 35
_journal_name_full 'Dalton transactions (Cambridge, England : 2003)'
_journal_page_first 12362
_journal_page_last 12372
_journal_paper_doi 10.1039/c8dt02455c
_journal_volume 47
_journal_year 2018
_chemical_formula_sum 'C40 H62 Fe2 N7 O7 S4'
_chemical_formula_weight 992.90
_chemical_name_systematic '[(TMEDA)Fe(II)(NCS)-(\m-OH)-Fe(III)MST]'
_space_group_crystal_system trigonal
_space_group_IT_number 148
_space_group_name_Hall '-R 3'
_space_group_name_H-M_alt 'R -3 :H'
_symmetry_space_group_name_Hall '-R 3'
_symmetry_space_group_name_H-M 'R -3 :H'
_atom_sites_solution_hydrogens mixed
_atom_sites_solution_primary dual
_atom_sites_solution_secondary difmap
_audit_creation_method SHELXL-2014/7
_audit_update_record
;
2017-06-08 deposited with the CCDC.
2018-08-01 downloaded from the CCDC.
;
_cell_angle_alpha 90
_cell_angle_beta 90
_cell_angle_gamma 120
_cell_formula_units_Z 18
_cell_length_a 34.669(3)
_cell_length_b 34.669(3)
_cell_length_c 20.8648(16)
_cell_measurement_reflns_used 9820
_cell_measurement_temperature 88(2)
_cell_measurement_theta_max 28.54
_cell_measurement_theta_min 2.35
_cell_volume 21718(3)
_computing_cell_refinement 'Bruker SAINT 8.34a, 2013'
_computing_data_collection 'Bruker APEX2 2014.11-0, 2014'
_computing_data_reduction 'Bruker SAINT 8.34a, 2013'
_computing_molecular_graphics 'Bruker SHELXTL'
_computing_publication_material 'Bruker SHELXTL'
_computing_structure_refinement 'SHELXL-2014/7 (Sheldrick, 2014)'
_computing_structure_solution 'Bruker SHELXTL 2014/4'
_diffrn_ambient_temperature 88(2)
_diffrn_measured_fraction_theta_full 0.999
_diffrn_measured_fraction_theta_max 1.000
_diffrn_measurement_device_type 'Bruker SMART APEX II CCD'
_diffrn_measurement_method '\f and \w scans'
_diffrn_radiation_type MoK\a
_diffrn_radiation_wavelength 0.71073
_diffrn_reflns_av_R_equivalents 0.0491
_diffrn_reflns_av_unetI/netI 0.0288
_diffrn_reflns_Laue_measured_fraction_full 0.999
_diffrn_reflns_Laue_measured_fraction_max 1.000
_diffrn_reflns_limit_h_max 44
_diffrn_reflns_limit_h_min -44
_diffrn_reflns_limit_k_max 44
_diffrn_reflns_limit_k_min -44
_diffrn_reflns_limit_l_max 26
_diffrn_reflns_limit_l_min -26
_diffrn_reflns_number 85581
_diffrn_reflns_point_group_measured_fraction_full 0.999
_diffrn_reflns_point_group_measured_fraction_max 1.000
_diffrn_reflns_theta_full 25.500
_diffrn_reflns_theta_max 27.102
_diffrn_reflns_theta_min 1.671
_diffrn_source 'fine-focus sealed tube'
_exptl_absorpt_coefficient_mu 0.826
_exptl_absorpt_correction_T_max 0.7458
_exptl_absorpt_correction_T_min 0.6828
_exptl_absorpt_correction_type multi-scan
_exptl_absorpt_process_details 'Bruker SADABS 2014/5'
_exptl_crystal_colour red
_exptl_crystal_density_diffrn 1.366
_exptl_crystal_density_meas ?
_exptl_crystal_density_method not_measured
_exptl_crystal_description irregular
_exptl_crystal_F_000 9414
_exptl_crystal_recrystallization_method 'Re-crystallisation from solvent: DCM/Pentane'
_exptl_crystal_size_max 0.352
_exptl_crystal_size_mid 0.159
_exptl_crystal_size_min 0.158
_refine_diff_density_max 0.425
_refine_diff_density_min -0.307
_refine_diff_density_rms 0.060
_refine_ls_extinction_method none
_refine_ls_goodness_of_fit_ref 1.041
_refine_ls_hydrogen_treatment mixed
_refine_ls_matrix_type full
_refine_ls_number_parameters 596
_refine_ls_number_reflns 10658
_refine_ls_number_restraints 0
_refine_ls_restrained_S_all 1.041
_refine_ls_R_factor_all 0.0379
_refine_ls_R_factor_gt 0.0290
_refine_ls_shift/su_max 0.003
_refine_ls_shift/su_mean 0.000
_refine_ls_structure_factor_coef Fsqd
_refine_ls_weighting_details 'w=1/[\s^2^(Fo^2^)+(0.0386P)^2^+28.6379P] where P=(Fo^2^+2Fc^2^)/3'
_refine_ls_weighting_scheme calc
_refine_ls_wR_factor_gt 0.0740
_refine_ls_wR_factor_ref 0.0781
_reflns_Friedel_coverage 0.000
_reflns_number_gt 9003
_reflns_number_total 10658
_reflns_threshold_expression 'I > 2\s(I)'
_cod_data_source_file c8dt02455c2.cif
_cod_data_source_block asb445
_cod_depositor_comments
;
The following automatic conversions were performed:

'_exptl_crystal_density_meas' value 'not_measured' was changed to '?'
- the value is perceived as not measured.

Automatic conversion script
Id: cif_fix_values 4973 2017-02-22 13:04:09Z antanas 

 Adding full bibliography for 7047202--7047208.cif.
;
_cod_original_cell_volume 21718(4)
_cod_database_code 7047207
_shelx_shelxl_version_number 2014/7
_shelx_space_group_comment
; 
The symmetry employed for this shelxl refinement is uniquely defined 
by the following loop, which should always be used as a source of 
symmetry information in preference to the above space-group names. 
They are only intended as comments. 
;
_shelx_estimated_absorpt_t_min 0.760
_shelx_estimated_absorpt_t_max 0.881

loop_
_space_group_symop_operation_xyz
'x, y, z'
'-y, x-y, z'
'-x+y, -x, z'
'x+2/3, y+1/3, z+1/3'
'-y+2/3, x-y+1/3, z+1/3'
'-x+y+2/3, -x+1/3, z+1/3'
'x+1/3, y+2/3, z+2/3'
'-y+1/3, x-y+2/3, z+2/3'
'-x+y+1/3, -x+2/3, z+2/3'
'-x, -y, -z'
'y, -x+y, -z'
'x-y, x, -z'
'-x+2/3, -y+1/3, -z+1/3'
'y+2/3, -x+y+1/3, -z+1/3'
'x-y+2/3, x+1/3, -z+1/3'
'-x+1/3, -y+2/3, -z+2/3'
'y+1/3, -x+y+2/3, -z+2/3'
'x-y+1/3, x+2/3, -z+2/3'

loop_
_atom_site_label
_atom_site_type_symbol
_atom_site_fract_x
_atom_site_fract_y
_atom_site_fract_z
_atom_site_U_iso_or_equiv
_atom_site_adp_type
_atom_site_occupancy
_atom_site_site_symmetry_order
_atom_site_calc_flag
_atom_site_refinement_flags_posn
_atom_site_refinement_flags_adp
_atom_site_refinement_flags_occupancy
_atom_site_disorder_assembly
_atom_site_disorder_group
Fe1 Fe 0.52809(2) 0.45814(2) 0.70088(2) 0.01088(6) Uani 1 1 d . . . . .
Fe2 Fe 0.62118(2) 0.56318(2) 0.69179(2) 0.01303(6) Uani 1 1 d . . . . .
S1 S 0.52752(2) 0.42252(2) 0.55356(2) 0.01549(9) Uani 1 1 d . . . . .
S2 S 0.60542(2) 0.47264(2) 0.80132(2) 0.01533(9) Uani 1 1 d . . . . .
S3 S 0.51145(2) 0.53945(2) 0.73771(2) 0.01278(9) Uani 1 1 d . . . . .
S4 S 0.72916(2) 0.69814(2) 0.77800(2) 0.02613(11) Uani 1 1 d . . . . .
O1 O 0.57773(4) 0.50428(4) 0.65830(6) 0.0148(2) Uani 1 1 d . . . . .
H1 H 0.5803(8) 0.4963(8) 0.6245(12) 0.030(6) Uiso 1 1 d . . . . .
O2 O 0.57212(4) 0.46159(4) 0.55245(6) 0.0194(3) Uani 1 1 d . . . . .
O3 O 0.49653(4) 0.42291(4) 0.50842(6) 0.0222(3) Uani 1 1 d . . . . .
O4 O 0.62459(4) 0.51755(4) 0.77572(6) 0.0194(3) Uani 1 1 d . . . . .
O5 O 0.63054(4) 0.45068(5) 0.78875(6) 0.0235(3) Uani 1 1 d . . . . .
O6 O 0.55689(4) 0.56356(4) 0.71390(6) 0.0169(3) Uani 1 1 d . . . . .
O7 O 0.50435(4) 0.54928(4) 0.80223(6) 0.0194(3) Uani 1 1 d . . . . .
N1 N 0.46795(5) 0.39955(4) 0.74065(6) 0.0131(3) Uani 1 1 d . . . . .
N2 N 0.50867(5) 0.41541(5) 0.62540(7) 0.0142(3) Uani 1 1 d . . . . .
N3 N 0.55510(5) 0.44494(5) 0.77624(7) 0.0147(3) Uani 1 1 d . . . . .
N4 N 0.49337(5) 0.48746(5) 0.72955(7) 0.0136(3) Uani 1 1 d . . . . .
N5 N 0.68233(5) 0.56738(5) 0.64441(7) 0.0197(3) Uani 1 1 d . . . . .
N6 N 0.62676(5) 0.60616(6) 0.60840(8) 0.0262(4) Uani 1 1 d . . . . .
N7 N 0.65557(5) 0.61442(5) 0.75431(7) 0.0191(3) Uani 1 1 d . . . . .
C1 C 0.45505(6) 0.36073(5) 0.69792(8) 0.0163(3) Uani 1 1 d . . . . .
H1A H 0.4232 0.3386 0.7041 0.020 Uiso 1 1 calc R U . . .
H1B H 0.4728 0.3464 0.7086 0.020 Uiso 1 1 calc R U . . .
C2 C 0.46321(6) 0.37611(6) 0.62908(8) 0.0167(4) Uani 1 1 d . . . . .
H2A H 0.4608 0.3521 0.6009 0.020 Uiso 1 1 calc R U . . .
H2B H 0.4409 0.3842 0.6151 0.020 Uiso 1 1 calc R U . . .
C3 C 0.47983(6) 0.39129(6) 0.80551(8) 0.0170(4) Uani 1 1 d . . . . .
H3A H 0.4593 0.3601 0.8183 0.020 Uiso 1 1 calc R U . . .
H3B H 0.4771 0.4111 0.8370 0.020 Uiso 1 1 calc R U . . .
C4 C 0.52738(6) 0.40014(6) 0.80458(8) 0.0179(4) Uani 1 1 d . . . . .
H4A H 0.5375 0.3993 0.8486 0.021 Uiso 1 1 calc R U . . .
H4B H 0.5294 0.3774 0.7784 0.021 Uiso 1 1 calc R U . . .
C5 C 0.43245(6) 0.41137(6) 0.74270(8) 0.0164(3) Uani 1 1 d . . . . .
H5A H 0.4087 0.3911 0.7725 0.020 Uiso 1 1 calc R U . . .
H5B H 0.4192 0.4077 0.6995 0.020 Uiso 1 1 calc R U . . .
C6 C 0.45121(6) 0.45925(6) 0.76479(9) 0.0179(4) Uani 1 1 d . . . . .
H6A H 0.4296 0.4694 0.7559 0.022 Uiso 1 1 calc R U . . .
H6B H 0.4570 0.4615 0.8115 0.022 Uiso 1 1 calc R U . . .
C7 C 0.53471(6) 0.37573(6) 0.53657(8) 0.0175(4) Uani 1 1 d . . . . .
C8 C 0.56685(6) 0.37146(6) 0.57291(9) 0.0215(4) Uani 1 1 d . . . . .
C9 C 0.57457(7) 0.33665(6) 0.55795(10) 0.0256(4) Uani 1 1 d . . . . .
H9 H 0.5962 0.3336 0.5819 0.031 Uiso 1 1 calc R U . . .
C10 C 0.55180(7) 0.30644(7) 0.50947(11) 0.0308(5) Uani 1 1 d . . . . .
C11 C 0.51998(7) 0.31106(6) 0.47551(10) 0.0283(5) Uani 1 1 d . . . . .
H11 H 0.5041 0.2902 0.4425 0.034 Uiso 1 1 calc R U . . .
C12 C 0.51020(6) 0.34483(6) 0.48752(9) 0.0215(4) Uani 1 1 d . . . . .
C13 C 0.59348(8) 0.40121(7) 0.62802(11) 0.0329(5) Uani 1 1 d . . . . .
H13A H 0.6142 0.4311 0.6118 0.049 Uiso 1 1 calc R U . . .
H13B H 0.6103 0.3889 0.6488 0.049 Uiso 1 1 calc R U . . .
H13C H 0.5732 0.4029 0.6592 0.049 Uiso 1 1 calc R U . . .
C14 C 0.56032(10) 0.26834(9) 0.49633(14) 0.0523(7) Uani 1 1 d . . . . .
H14A H 0.5864 0.2728 0.5209 0.078 Uiso 1 1 calc R U . . .
H14B H 0.5659 0.2674 0.4505 0.078 Uiso 1 1 calc R U . . .
H14C H 0.5342 0.2402 0.5092 0.078 Uiso 1 1 calc R U . . .
C15 C 0.47363(6) 0.34467(7) 0.44789(9) 0.0257(4) Uani 1 1 d . . . . .
H15A H 0.4502 0.3426 0.4763 0.039 Uiso 1 1 calc R U . . .
H15B H 0.4611 0.3191 0.4188 0.039 Uiso 1 1 calc R U . . .
H15C H 0.4859 0.3722 0.4229 0.039 Uiso 1 1 calc R U . . .
C16 C 0.60038(6) 0.47555(6) 0.88690(8) 0.0160(3) Uani 1 1 d . . . . .
C17 C 0.60881(6) 0.44869(6) 0.92910(9) 0.0194(4) Uani 1 1 d . . . . .
C18 C 0.60131(6) 0.45112(6) 0.99450(9) 0.0214(4) Uani 1 1 d . . . . .
H18 H 0.6074 0.4337 1.0234 0.026 Uiso 1 1 calc R U . . .
C19 C 0.58554(6) 0.47760(6) 1.01920(9) 0.0202(4) Uani 1 1 d . . . . .
C20 C 0.57759(6) 0.50361(6) 0.97640(8) 0.0188(4) Uani 1 1 d . . . . .
H20 H 0.5670 0.5222 0.9925 0.023 Uiso 1 1 calc R U . . .
C21 C 0.58466(6) 0.50333(6) 0.91073(8) 0.0170(4) Uani 1 1 d . . . . .
C22 C 0.62459(7) 0.41673(7) 0.90979(10) 0.0279(4) Uani 1 1 d . . . . .
H22A H 0.6034 0.3948 0.8794 0.042 Uiso 1 1 calc R U . . .
H22B H 0.6266 0.4013 0.9479 0.042 Uiso 1 1 calc R U . . .
H22C H 0.6540 0.4333 0.8895 0.042 Uiso 1 1 calc R U . . .
C23 C 0.57590(7) 0.47793(7) 1.08951(9) 0.0275(4) Uani 1 1 d . . . . .
H23A H 0.5732 0.4512 1.1099 0.041 Uiso 1 1 calc R U . . .
H23B H 0.5480 0.4783 1.0948 0.041 Uiso 1 1 calc R U . . .
H23C H 0.6003 0.5045 1.1096 0.041 Uiso 1 1 calc R U . . .
C24 C 0.57410(7) 0.53246(6) 0.86934(9) 0.0239(4) Uani 1 1 d . . . . .
H24A H 0.6019 0.5580 0.8540 0.036 Uiso 1 1 calc R U . . .
H24B H 0.5574 0.5432 0.8945 0.036 Uiso 1 1 calc R U . . .
H24C H 0.5561 0.5152 0.8326 0.036 Uiso 1 1 calc R U . . .
C25 C 0.47871(5) 0.55483(6) 0.68878(8) 0.0140(3) Uani 1 1 d . . . . .
C26 C 0.47687(6) 0.59304(6) 0.70790(9) 0.0190(4) Uani 1 1 d . . . . .
C27 C 0.44743(7) 0.60245(7) 0.67568(9) 0.0244(4) Uani 1 1 d . . . . .
H27 H 0.4458 0.6280 0.6880 0.029 Uiso 1 1 calc R U . . .
C28 C 0.42034(6) 0.57606(7) 0.62632(9) 0.0237(4) Uani 1 1 d . . . . .
C29 C 0.42540(6) 0.54090(6) 0.60583(9) 0.0222(4) Uani 1 1 d . . . . .
H29 H 0.4081 0.5235 0.5706 0.027 Uiso 1 1 calc R U . . .
C30 C 0.45500(6) 0.53007(6) 0.63495(8) 0.0176(4) Uani 1 1 d . . . . .
C31 C 0.50609(8) 0.62545(7) 0.75896(10) 0.0302(5) Uani 1 1 d . . . . .
H31A H 0.4932 0.6139 0.8013 0.045 Uiso 1 1 calc R U . . .
H31B H 0.5080 0.6543 0.7521 0.045 Uiso 1 1 calc R U . . .
H31C H 0.5360 0.6291 0.7566 0.045 Uiso 1 1 calc R U . . .
C32 C 0.38789(7) 0.58694(8) 0.59385(12) 0.0372(6) Uani 1 1 d . . . . .
H32A H 0.3744 0.5672 0.5569 0.056 Uiso 1 1 calc R U . . .
H32B H 0.4037 0.6180 0.5794 0.056 Uiso 1 1 calc R U . . .
H32C H 0.3645 0.5826 0.6243 0.056 Uiso 1 1 calc R U . . .
C33 C 0.46081(7) 0.49408(6) 0.60258(9) 0.0273(4) Uani 1 1 d . . . . .
H33A H 0.4921 0.5020 0.6049 0.041 Uiso 1 1 calc R U . . .
H33B H 0.4517 0.4915 0.5576 0.041 Uiso 1 1 calc R U . . .
H33C H 0.4423 0.4656 0.6244 0.041 Uiso 1 1 calc R U . . .
C34 C 0.72338(16) 0.59532(14) 0.6787(2) 0.0236(9) Uani 0.75 1 d . . P A 1
H34A H 0.7278 0.6254 0.6828 0.035 Uiso 0.75 1 calc R U P A 1
H34B H 0.7484 0.5966 0.6551 0.035 Uiso 0.75 1 calc R U P A 1
H34C H 0.7217 0.5829 0.7215 0.035 Uiso 0.75 1 calc R U P A 1
C34B C 0.7204(5) 0.5810(4) 0.6969(6) 0.025(3) Uani 0.25 1 d . . P A 2
H34D H 0.7269 0.6092 0.7169 0.038 Uiso 0.25 1 calc R U P A 2
H34E H 0.7474 0.5845 0.6764 0.038 Uiso 0.25 1 calc R U P A 2
H34F H 0.7103 0.5578 0.7297 0.038 Uiso 0.25 1 calc R U P A 2
C35 C 0.67715(7) 0.52354(7) 0.63075(11) 0.0282(4) Uani 1 1 d . . . . .
H35A H 0.6726 0.5072 0.6710 0.042 Uiso 1 1 calc R U . . .
H35B H 0.7040 0.5273 0.6094 0.042 Uiso 1 1 calc R U . . .
H35C H 0.6514 0.5068 0.6027 0.042 Uiso 1 1 calc R U . . .
C36 C 0.68337(12) 0.58748(11) 0.57937(16) 0.0210(7) Uani 0.75 1 d . . P A 1
H36A H 0.6615 0.5640 0.5506 0.025 Uiso 0.75 1 calc R U P A 1
H36B H 0.7133 0.5993 0.5601 0.025 Uiso 0.75 1 calc R U P A 1
C36B C 0.6986(4) 0.6019(4) 0.5986(6) 0.031(2) Uani 0.25 1 d . . P A 2
H36C H 0.7202 0.5997 0.5701 0.037 Uiso 0.25 1 calc R U P A 2
H36D H 0.7142 0.6311 0.6206 0.037 Uiso 0.25 1 calc R U P A 2
C37 C 0.67256(9) 0.62485(9) 0.58510(13) 0.0214(5) Uani 0.75 1 d . . P A 1
H37A H 0.6935 0.6478 0.6153 0.026 Uiso 0.75 1 calc R U P A 1
H37B H 0.6757 0.6390 0.5428 0.026 Uiso 0.75 1 calc R U P A 1
C37B C 0.6622(3) 0.5988(4) 0.5612(4) 0.033(2) Uani 0.25 1 d . . P A 2
H37C H 0.6460 0.5691 0.5405 0.040 Uiso 0.25 1 calc R U P A 2
H37D H 0.6739 0.6217 0.5271 0.040 Uiso 0.25 1 calc R U P A 2
C38 C 0.59110(7) 0.58194(7) 0.56098(9) 0.0290(5) Uani 1 1 d . . . . .
H38A H 0.5919 0.5555 0.5463 0.043 Uiso 1 1 calc R U . . .
H38B H 0.5955 0.6014 0.5243 0.043 Uiso 1 1 calc R U . . .
H38C H 0.5621 0.5728 0.5807 0.043 Uiso 1 1 calc R U . . .
C39 C 0.62137(12) 0.64598(12) 0.62992(19) 0.0227(7) Uani 0.75 1 d . . P A 1
H39A H 0.5914 0.6348 0.6476 0.034 Uiso 0.75 1 calc R U P A 1
H39B H 0.6256 0.6652 0.5930 0.034 Uiso 0.75 1 calc R U P A 1
H39C H 0.6436 0.6631 0.6628 0.034 Uiso 0.75 1 calc R U P A 1
C39B C 0.6381(4) 0.6454(4) 0.6146(5) 0.031(3) Uani 0.25 1 d . . P A 2
H39D H 0.6153 0.6481 0.6388 0.047 Uiso 0.25 1 calc R U P A 2
H39E H 0.6417 0.6590 0.5722 0.047 Uiso 0.25 1 calc R U P A 2
H39F H 0.6665 0.6607 0.6377 0.047 Uiso 0.25 1 calc R U P A 2
C40 C 0.68606(6) 0.64952(6) 0.76486(8) 0.0154(3) Uani 1 1 d . . . . .

loop_
_atom_site_aniso_label
_atom_site_aniso_U_11
_atom_site_aniso_U_22
_atom_site_aniso_U_33
_atom_site_aniso_U_23
_atom_site_aniso_U_13
_atom_site_aniso_U_12
Fe1 0.01100(12) 0.00939(11) 0.01105(12) -0.00082(9) -0.00022(9) 0.00420(9)
Fe2 0.01144(12) 0.01068(12) 0.01398(12) -0.00095(9) -0.00080(9) 0.00329(10)
S1 0.0194(2) 0.0129(2) 0.0122(2) -0.00224(15) -0.00014(16) 0.00660(17)
S2 0.0141(2) 0.0166(2) 0.0135(2) -0.00116(16) -0.00262(16) 0.00634(17)
S3 0.0140(2) 0.01248(19) 0.01329(19) -0.00135(15) -0.00095(15) 0.00768(16)
S4 0.0268(3) 0.0132(2) 0.0266(3) 0.00034(18) -0.0071(2) 0.00116(19)
O1 0.0152(6) 0.0132(6) 0.0117(6) -0.0024(5) 0.0010(5) 0.0040(5)
O2 0.0222(7) 0.0145(6) 0.0154(6) -0.0020(5) 0.0045(5) 0.0046(5)
O3 0.0288(7) 0.0235(7) 0.0147(6) -0.0013(5) -0.0040(5) 0.0134(6)
O4 0.0172(6) 0.0179(6) 0.0153(6) 0.0011(5) -0.0028(5) 0.0029(5)
O5 0.0227(7) 0.0317(8) 0.0210(7) -0.0029(6) -0.0032(5) 0.0173(6)
O6 0.0136(6) 0.0122(6) 0.0242(7) -0.0013(5) 0.0001(5) 0.0059(5)
O7 0.0265(7) 0.0222(7) 0.0145(6) -0.0031(5) -0.0016(5) 0.0160(6)
N1 0.0138(7) 0.0109(7) 0.0129(7) -0.0004(5) -0.0013(5) 0.0048(6)
N2 0.0150(7) 0.0127(7) 0.0119(7) -0.0024(5) -0.0006(5) 0.0046(6)
N3 0.0134(7) 0.0134(7) 0.0144(7) -0.0005(5) -0.0035(5) 0.0046(6)
N4 0.0141(7) 0.0113(7) 0.0154(7) 0.0020(5) 0.0032(6) 0.0065(6)
N5 0.0169(8) 0.0192(8) 0.0202(8) -0.0020(6) 0.0019(6) 0.0070(6)
N6 0.0176(8) 0.0284(9) 0.0277(9) 0.0123(7) 0.0001(7) 0.0079(7)
N7 0.0178(8) 0.0183(8) 0.0189(8) -0.0029(6) -0.0003(6) 0.0073(7)
C1 0.0158(8) 0.0093(8) 0.0197(9) -0.0028(7) -0.0025(7) 0.0033(7)
C2 0.0153(8) 0.0137(8) 0.0166(8) -0.0041(7) -0.0021(7) 0.0040(7)
C3 0.0193(9) 0.0138(8) 0.0141(8) 0.0031(7) -0.0008(7) 0.0055(7)
C4 0.0195(9) 0.0138(8) 0.0172(9) 0.0017(7) -0.0041(7) 0.0061(7)
C5 0.0133(8) 0.0159(8) 0.0181(9) 0.0037(7) 0.0032(7) 0.0059(7)
C6 0.0161(9) 0.0168(9) 0.0210(9) 0.0024(7) 0.0055(7) 0.0083(7)
C7 0.0190(9) 0.0131(8) 0.0167(9) -0.0016(7) 0.0052(7) 0.0052(7)
C8 0.0232(10) 0.0179(9) 0.0215(9) -0.0013(7) 0.0041(8) 0.0089(8)
C9 0.0262(10) 0.0229(10) 0.0299(11) 0.0004(8) 0.0053(8) 0.0139(9)
C10 0.0364(12) 0.0193(10) 0.0366(12) -0.0044(8) 0.0104(9) 0.0139(9)
C11 0.0286(11) 0.0198(10) 0.0290(11) -0.0119(8) 0.0054(8) 0.0066(8)
C12 0.0185(9) 0.0167(9) 0.0209(9) -0.0045(7) 0.0062(7) 0.0024(7)
C13 0.0416(13) 0.0286(11) 0.0349(12) -0.0111(9) -0.0156(10) 0.0222(10)
C14 0.0648(18) 0.0400(14) 0.0665(18) -0.0219(13) -0.0049(14) 0.0369(14)
C15 0.0195(9) 0.0257(10) 0.0224(10) -0.0104(8) -0.0006(8) 0.0042(8)
C16 0.0135(8) 0.0160(8) 0.0138(8) -0.0013(7) -0.0031(6) 0.0040(7)
C17 0.0168(9) 0.0189(9) 0.0192(9) 0.0004(7) -0.0046(7) 0.0063(7)
C18 0.0198(9) 0.0201(9) 0.0191(9) 0.0032(7) -0.0058(7) 0.0062(8)
C19 0.0124(8) 0.0200(9) 0.0168(9) -0.0005(7) -0.0033(7) -0.0005(7)
C20 0.0150(8) 0.0190(9) 0.0187(9) -0.0036(7) -0.0024(7) 0.0057(7)
C21 0.0133(8) 0.0160(8) 0.0177(9) -0.0017(7) -0.0049(7) 0.0044(7)
C22 0.0359(11) 0.0278(11) 0.0255(10) 0.0012(8) -0.0064(9) 0.0201(9)
C23 0.0289(11) 0.0286(11) 0.0164(9) 0.0009(8) -0.0002(8) 0.0080(9)
C24 0.0353(11) 0.0265(10) 0.0177(9) -0.0027(8) -0.0051(8) 0.0213(9)
C25 0.0129(8) 0.0146(8) 0.0143(8) 0.0028(6) 0.0013(6) 0.0068(7)
C26 0.0220(9) 0.0194(9) 0.0188(9) 0.0016(7) 0.0021(7) 0.0127(8)
C27 0.0283(10) 0.0277(10) 0.0266(10) 0.0078(8) 0.0076(8) 0.0210(9)
C28 0.0131(9) 0.0320(11) 0.0252(10) 0.0157(8) 0.0062(7) 0.0107(8)
C29 0.0144(9) 0.0236(10) 0.0199(9) 0.0082(7) -0.0009(7) 0.0031(8)
C30 0.0175(9) 0.0166(9) 0.0145(8) 0.0041(7) 0.0020(7) 0.0052(7)
C31 0.0453(13) 0.0215(10) 0.0316(11) -0.0085(8) -0.0100(10) 0.0225(10)
C32 0.0179(10) 0.0470(14) 0.0480(14) 0.0251(11) 0.0043(9) 0.0172(10)
C33 0.0447(13) 0.0210(10) 0.0152(9) -0.0035(7) -0.0072(8) 0.0156(9)
C34 0.0162(15) 0.029(2) 0.024(2) -0.0047(15) -0.0016(14) 0.0099(18)
C34B 0.013(4) 0.025(7) 0.037(8) -0.015(5) -0.005(5) 0.009(5)
C35 0.0201(10) 0.0242(10) 0.0412(12) -0.0058(9) 0.0040(9) 0.0117(8)
C36 0.0178(18) 0.0258(18) 0.0154(16) 0.0008(12) 0.0031(12) 0.0080(15)
C36B 0.016(5) 0.039(7) 0.029(6) 0.008(5) 0.008(4) 0.008(5)
C37 0.0221(13) 0.0192(13) 0.0179(13) 0.0033(11) 0.0043(10) 0.0066(11)
C37B 0.040(5) 0.044(6) 0.022(4) 0.015(4) 0.019(4) 0.025(5)
C38 0.0384(12) 0.0232(10) 0.0217(10) 0.0024(8) -0.0079(9) 0.0126(9)
C39 0.0261(18) 0.0148(14) 0.0288(18) 0.0046(12) 0.0006(13) 0.0113(13)
C39B 0.055(8) 0.019(5) 0.026(6) 0.000(4) -0.011(5) 0.022(6)
C40 0.0184(9) 0.0166(9) 0.0131(8) 0.0002(7) -0.0012(7) 0.0101(7)

loop_
_atom_type_symbol
_atom_type_description
_atom_type_scat_dispersion_real
_atom_type_scat_dispersion_imag
_atom_type_scat_source
C C 0.0033 0.0016 'International Tables Vol C Tables 4.2.6.8 and 6.1.1.4'
H H 0.0000 0.0000 'International Tables Vol C Tables 4.2.6.8 and 6.1.1.4'
N N 0.0061 0.0033 'International Tables Vol C Tables 4.2.6.8 and 6.1.1.4'
O O 0.0106 0.0060 'International Tables Vol C Tables 4.2.6.8 and 6.1.1.4'
S S 0.1246 0.1234 'International Tables Vol C Tables 4.2.6.8 and 6.1.1.4'
Fe Fe 0.3463 0.8444 'International Tables Vol C Tables 4.2.6.8 and 6.1.1.4'

loop_
_geom_angle_atom_site_label_1
_geom_angle_atom_site_label_2
_geom_angle_atom_site_label_3
_geom_angle
O1 Fe1 N3 103.40(6)
O1 Fe1 N4 103.53(6)
N3 Fe1 N4 110.40(6)
O1 Fe1 N2 94.72(6)
N3 Fe1 N2 117.74(6)
N4 Fe1 N2 122.27(6)
O1 Fe1 N1 173.49(5)
N3 Fe1 N1 80.18(5)
N4 Fe1 N1 79.98(5)
N2 Fe1 N1 78.78(5)
O1 Fe2 N7 160.78(6)
O1 Fe2 N6 100.48(6)
N7 Fe2 N6 95.69(6)
O1 Fe2 N5 96.76(5)
N7 Fe2 N5 95.85(6)
N6 Fe2 N5 81.48(6)
O1 Fe2 O6 80.46(5)
N7 Fe2 O6 90.74(5)
N6 Fe2 O6 84.99(5)
N5 Fe2 O6 165.46(5)
O1 Fe2 O4 80.75(5)
N7 Fe2 O4 84.70(5)
N6 Fe2 O4 171.93(5)
N5 Fe2 O4 90.45(5)
O6 Fe2 O4 103.07(4)
O3 S1 O2 115.57(8)
O3 S1 N2 111.46(8)
O2 S1 N2 108.57(7)
O3 S1 C7 108.79(8)
O2 S1 C7 105.90(8)
N2 S1 C7 105.99(8)
O5 S2 O4 115.21(8)
O5 S2 N3 112.91(8)
O4 S2 N3 107.43(7)
O5 S2 C16 108.15(8)
O4 S2 C16 108.01(8)
N3 S2 C16 104.50(8)
O7 S3 O6 116.63(8)
O7 S3 N4 110.50(7)
O6 S3 N4 108.31(7)
O7 S3 C25 104.68(8)
O6 S3 C25 107.44(8)
N4 S3 C25 109.01(8)
Fe1 O1 Fe2 127.94(7)
S2 O4 Fe2 145.69(7)
S3 O6 Fe2 147.89(7)
C5 N1 C3 112.13(13)
C5 N1 C1 110.68(13)
C3 N1 C1 111.08(13)
C5 N1 Fe1 106.75(10)
C3 N1 Fe1 107.06(10)
C1 N1 Fe1 108.93(10)
C2 N2 S1 110.70(11)
C2 N2 Fe1 116.24(10)
S1 N2 Fe1 130.62(8)
C4 N3 S2 116.08(11)
C4 N3 Fe1 114.96(10)
S2 N3 Fe1 127.95(8)
C6 N4 S3 113.15(11)
C6 N4 Fe1 117.01(10)
S3 N4 Fe1 127.26(8)
C36B N5 C35 122.5(5)
C34 N5 C35 111.1(2)
C34 N5 C36 110.2(2)
C35 N5 C36 105.34(18)
C36B N5 C34B 107.0(6)
C35 N5 C34B 95.5(5)
C36B N5 Fe2 108.3(5)
C34 N5 Fe2 113.6(2)
C35 N5 Fe2 112.98(11)
C36 N5 Fe2 103.03(15)
C34B N5 Fe2 109.1(5)
C39B N6 C38 114.7(6)
C37 N6 C38 116.33(18)
C37 N6 C39 106.8(2)
C38 N6 C39 105.16(19)
C39B N6 C37B 112.1(7)
C38 N6 C37B 89.4(4)
C39B N6 Fe2 122.2(5)
C37 N6 Fe2 105.45(13)
C38 N6 Fe2 111.98(12)
C39 N6 Fe2 111.08(17)
C37B N6 Fe2 100.3(3)
C40 N7 Fe2 149.26(14)
N1 C1 C2 109.46(13)
N2 C2 C1 107.41(13)
N1 C3 C4 109.10(14)
N3 C4 C3 106.66(14)
N1 C5 C6 110.49(14)
N4 C6 C5 108.19(14)
C8 C7 C12 120.90(16)
C8 C7 S1 117.45(13)
C12 C7 S1 121.62(14)
C9 C8 C7 118.17(17)
C9 C8 C13 116.36(18)
C7 C8 C13 125.47(17)
C10 C9 C8 122.29(19)
C9 C10 C11 118.15(18)
C9 C10 C14 120.4(2)
C11 C10 C14 121.4(2)
C10 C11 C12 123.13(18)
C11 C12 C7 117.34(18)
C11 C12 C15 117.01(17)
C7 C12 C15 125.64(17)
C21 C16 C17 120.45(16)
C21 C16 S2 117.90(13)
C17 C16 S2 121.50(14)
C18 C17 C16 117.50(17)
C18 C17 C22 116.69(16)
C16 C17 C22 125.80(16)
C19 C18 C17 123.42(17)
C18 C19 C20 117.63(17)
C18 C19 C23 122.09(17)
C20 C19 C23 120.26(18)
C19 C20 C21 122.30(17)
C20 C21 C16 118.70(16)
C20 C21 C24 117.16(16)
C16 C21 C24 124.13(16)
C30 C25 C26 120.76(16)
C30 C25 S3 122.54(13)
C26 C25 S3 116.68(13)
C27 C26 C25 117.74(17)
C27 C26 C31 117.64(17)
C25 C26 C31 124.56(16)
C28 C27 C26 122.62(18)
C29 C28 C27 117.96(17)
C29 C28 C32 121.25(19)
C27 C28 C32 120.72(19)
C28 C29 C30 122.46(18)
C29 C30 C25 117.94(17)
C29 C30 C33 116.42(16)
C25 C30 C33 125.52(16)
N5 C36 C37 111.2(2)
N5 C36B C37B 109.8(8)
N6 C37 C36 108.8(2)
C36B C37B N6 110.4(7)
N7 C40 S4 178.50(18)

loop_
_geom_bond_atom_site_label_1
_geom_bond_atom_site_label_2
_geom_bond_distance
Fe1 O1 1.8861(12)
Fe1 N3 1.9969(14)
Fe1 N4 2.0158(14)
Fe1 N2 2.0324(14)
Fe1 N1 2.2195(14)
Fe2 O1 1.9624(12)
Fe2 N7 2.0399(15)
Fe2 N6 2.2355(16)
Fe2 N5 2.2768(15)
Fe2 O6 2.2825(12)
Fe2 O4 2.4019(12)
S1 O3 1.4337(13)
S1 O2 1.4600(13)
S1 N2 1.6043(14)
S1 C7 1.7954(18)
S2 O5 1.4387(13)
S2 O4 1.4548(13)
S2 N3 1.6012(14)
S2 C16 1.8018(17)
S3 O7 1.4398(12)
S3 O6 1.4529(12)
S3 N4 1.5942(14)
S3 C25 1.7941(17)
S4 C40 1.6219(18)
N1 C5 1.479(2)
N1 C3 1.484(2)
N1 C1 1.485(2)
N2 C2 1.483(2)
N3 C4 1.481(2)
N4 C6 1.484(2)
N5 C36B 1.410(11)
N5 C34 1.448(5)
N5 C35 1.467(2)
N5 C36 1.518(4)
N5 C34B 1.594(14)
N6 C39B 1.219(10)
N6 C37 1.466(3)
N6 C38 1.475(2)
N6 C39 1.549(4)
N6 C37B 1.691(9)
N7 C40 1.166(2)
C1 C2 1.509(2)
C3 C4 1.519(2)
C5 C6 1.520(2)
C7 C8 1.415(3)
C7 C12 1.417(2)
C8 C9 1.396(3)
C8 C13 1.512(3)
C9 C10 1.384(3)
C10 C11 1.386(3)
C10 C14 1.516(3)
C11 C12 1.395(3)
C12 C15 1.511(3)
C16 C21 1.413(2)
C16 C17 1.414(2)
C17 C18 1.400(3)
C17 C22 1.515(3)
C18 C19 1.382(3)
C19 C20 1.391(3)
C19 C23 1.506(3)
C20 C21 1.393(2)
C21 C24 1.507(2)
C25 C30 1.403(2)
C25 C26 1.415(2)
C26 C27 1.390(3)
C26 C31 1.512(3)
C27 C28 1.386(3)
C28 C29 1.383(3)
C28 C32 1.514(3)
C29 C30 1.396(3)
C30 C33 1.518(3)
C36 C37 1.523(4)
C36B C37B 1.442(14)

loop_
_geom_hbond_atom_site_label_D
_geom_hbond_atom_site_label_H
_geom_hbond_atom_site_label_A
_geom_hbond_distance_DH
_geom_hbond_distance_HA
_geom_hbond_distance_DA
_geom_hbond_angle_DHA
O1 H1 O2 0.78(2) 1.86(2) 2.6110(17) 163(2)

loop_
_geom_torsion_atom_site_label_1
_geom_torsion_atom_site_label_2
_geom_torsion_atom_site_label_3
_geom_torsion_atom_site_label_4
_geom_torsion
N3 Fe1 O1 Fe2 -59.59(9)
N4 Fe1 O1 Fe2 55.62(9)
N2 Fe1 O1 Fe2 -179.57(8)
O5 S2 O4 Fe2 101.98(14)
N3 S2 O4 Fe2 -24.80(16)
C16 S2 O4 Fe2 -137.01(13)
O7 S3 O6 Fe2 101.36(15)
N4 S3 O6 Fe2 -23.98(17)
C25 S3 O6 Fe2 -141.60(14)
O3 S1 N2 C2 51.33(13)
O2 S1 N2 C2 179.74(11)
C7 S1 N2 C2 -66.87(13)
O3 S1 N2 Fe1 -109.91(11)
O2 S1 N2 Fe1 18.50(13)
C7 S1 N2 Fe1 131.89(11)
O5 S2 N3 C4 60.59(14)
O4 S2 N3 C4 -171.29(12)
C16 S2 N3 C4 -56.71(14)
O5 S2 N3 Fe1 -107.27(11)
O4 S2 N3 Fe1 20.85(13)
C16 S2 N3 Fe1 135.43(10)
O7 S3 N4 C6 38.57(14)
O6 S3 N4 C6 167.45(11)
C25 S3 N4 C6 -75.94(13)
O7 S3 N4 Fe1 -122.50(10)
O6 S3 N4 Fe1 6.38(12)
C25 S3 N4 Fe1 122.98(10)
C5 N1 C1 C2 80.00(17)
C3 N1 C1 C2 -154.75(14)
Fe1 N1 C1 C2 -37.07(15)
S1 N2 C2 C1 158.07(12)
Fe1 N2 C2 C1 -37.72(17)
N1 C1 C2 N2 48.05(18)
C5 N1 C3 C4 -154.56(14)
C1 N1 C3 C4 81.01(16)
Fe1 N1 C3 C4 -37.80(15)
S2 N3 C4 C3 149.06(12)
Fe1 N3 C4 C3 -41.49(16)
N1 C3 C4 N3 51.52(17)
C3 N1 C5 C6 76.26(17)
C1 N1 C5 C6 -159.09(14)
Fe1 N1 C5 C6 -40.69(15)
S3 N4 C6 C5 168.49(12)
Fe1 N4 C6 C5 -28.36(17)
N1 C5 C6 N4 45.62(18)
O3 S1 C7 C8 175.17(13)
O2 S1 C7 C8 50.35(15)
N2 S1 C7 C8 -64.87(15)
O3 S1 C7 C12 -3.08(17)
O2 S1 C7 C12 -127.90(14)
N2 S1 C7 C12 116.89(15)
C12 C7 C8 C9 1.7(3)
S1 C7 C8 C9 -176.58(14)
C12 C7 C8 C13 -177.29(19)
S1 C7 C8 C13 4.5(3)
C7 C8 C9 C10 -0.4(3)
C13 C8 C9 C10 178.67(19)
C8 C9 C10 C11 -0.7(3)
C8 C9 C10 C14 -178.1(2)
C9 C10 C11 C12 0.6(3)
C14 C10 C11 C12 178.0(2)
C10 C11 C12 C7 0.6(3)
C10 C11 C12 C15 -178.12(18)
C8 C7 C12 C11 -1.8(3)
S1 C7 C12 C11 176.40(14)
C8 C7 C12 C15 176.86(17)
S1 C7 C12 C15 -5.0(3)
O5 S2 C16 C21 167.82(13)
O4 S2 C16 C21 42.51(15)
N3 S2 C16 C21 -71.66(15)
O5 S2 C16 C17 -16.53(17)
O4 S2 C16 C17 -141.83(14)
N3 S2 C16 C17 103.99(15)
C21 C16 C17 C18 -0.5(3)
S2 C16 C17 C18 -176.01(13)
C21 C16 C17 C22 178.44(17)
S2 C16 C17 C22 2.9(3)
C16 C17 C18 C19 1.2(3)
C22 C17 C18 C19 -177.85(17)
C17 C18 C19 C20 -1.2(3)
C17 C18 C19 C23 177.23(17)
C18 C19 C20 C21 0.5(3)
C23 C19 C20 C21 -177.94(16)
C19 C20 C21 C16 0.1(3)
C19 C20 C21 C24 179.06(17)
C17 C16 C21 C20 -0.1(3)
S2 C16 C21 C20 175.55(13)
C17 C16 C21 C24 -178.99(17)
S2 C16 C21 C24 -3.3(2)
O7 S3 C25 C30 -141.68(14)
O6 S3 C25 C30 93.71(15)
N4 S3 C25 C30 -23.45(16)
O7 S3 C25 C26 36.83(15)
O6 S3 C25 C26 -87.78(14)
N4 S3 C25 C26 155.06(13)
C30 C25 C26 C27 6.4(3)
S3 C25 C26 C27 -172.15(14)
C30 C25 C26 C31 -170.83(18)
S3 C25 C26 C31 10.6(2)
C25 C26 C27 C28 0.0(3)
C31 C26 C27 C28 177.41(18)
C26 C27 C28 C29 -4.7(3)
C26 C27 C28 C32 178.32(18)
C27 C28 C29 C30 3.1(3)
C32 C28 C29 C30 -179.87(17)
C28 C29 C30 C25 3.0(3)
C28 C29 C30 C33 -173.24(17)
C26 C25 C30 C29 -7.8(2)
S3 C25 C30 C29 170.64(13)
C26 C25 C30 C33 168.04(17)
S3 C25 C30 C33 -13.5(2)
C34 N5 C36 C37 -79.8(3)
C35 N5 C36 C37 160.3(2)
Fe2 N5 C36 C37 41.7(3)
C35 N5 C36B C37B 88.9(9)
C34B N5 C36B C37B -162.8(9)
Fe2 N5 C36B C37B -45.3(10)
C38 N6 C37 C36 -77.2(3)
C39 N6 C37 C36 165.8(2)
Fe2 N6 C37 C36 47.5(2)
N5 C36 C37 N6 -63.9(3)
N5 C36B C37B N6 63.3(11)
C39B N6 C37B C36B 86.3(10)
C38 N6 C37B C36B -157.2(8)
Fe2 N6 C37B C36B -44.9(8)
